data_2223629
loop_
_publ_author_name
'Ma, Jun-Kai'
'He, Mei'
'Hu, Yang-Gen'

_publ_section_title
3-(4-Fluorophenyl)-2-(2-naphthyloxy)-4-oxo-5-phenyl-4,5-dihydro-3<i>H</i>-pyrrolo[3,2-<i>d</i>]pyrimidine-7-carbonitrile
_journal_coeditor_code BT5077
_journal_issue 11
_journal_name_full 'Acta Crystallographica Section E'
_journal_page_first o2629
_journal_paper_doi 10.1107/S1600536809039531
_journal_volume 65
_journal_year 2009
_chemical_formula_iupac 'C29 H17 F N4 O2'
_chemical_formula_moiety 'C29 H17 F N4 O2'
_chemical_formula_sum 'C29 H17 F N4 O2'
_chemical_formula_weight 472.47
_chemical_name_systematic
;
3-(4-Fluorophenyl)-2-(2-naphthyloxy)-4-oxo-5-phenyl-4,5-dihydro-3<i>H</i>-\
pyrrolo[3,2-<i>d</i>]pyrimidine-7-carbonitrile
;
_space_group_IT_number 2
_symmetry_cell_setting triclinic
_symmetry_space_group_name_Hall '-P 1'
_symmetry_space_group_name_H-M 'P -1'
_atom_sites_solution_hydrogens geom
_atom_sites_solution_primary direct
_atom_sites_solution_secondary difmap
_audit_creation_method SHELXL-97
_cell_angle_alpha 101.755(3)
_cell_angle_beta 90.840(3)
_cell_angle_gamma 103.789(3)
_cell_formula_units_Z 4
_cell_length_a 9.8522(16)
_cell_length_b 14.549(2)
_cell_length_c 16.792(3)
_cell_measurement_reflns_used 2855
_cell_measurement_temperature 298(2)
_cell_measurement_theta_max 23.71
_cell_measurement_theta_min 2.13
_cell_volume 2283.5(6)
_computing_cell_refinement 'SAINT-Plus (Bruker, 2001)'
_computing_data_collection 'SMART (Bruker, 2001)'
_computing_data_reduction 'SAINT-Plus (Bruker, 2001)'
_computing_molecular_graphics 'PLATON (Spek, 2009)'
_computing_publication_material 'SHELXL97 (Sheldrick, 2008)'
_computing_structure_refinement 'SHELXL97 (Sheldrick, 2008)'
_computing_structure_solution 'SHELXS97 (Sheldrick, 2008)'
_diffrn_ambient_temperature 298(2)
_diffrn_measured_fraction_theta_full 0.986
_diffrn_measured_fraction_theta_max 0.986
_diffrn_measurement_device_type 'Bruker SMART CCD area-detector'
_diffrn_measurement_method '\f and \w'
_diffrn_radiation_monochromator graphite
_diffrn_radiation_source 'fine-focus sealed tube'
_diffrn_radiation_type MoK\a
_diffrn_radiation_wavelength 0.71073
_diffrn_reflns_av_R_equivalents 0.0819
_diffrn_reflns_av_sigmaI/netI 0.1051
_diffrn_reflns_limit_h_max 12
_diffrn_reflns_limit_h_min -10
_diffrn_reflns_limit_k_max 17
_diffrn_reflns_limit_k_min -17
_diffrn_reflns_limit_l_max 20
_diffrn_reflns_limit_l_min -20
_diffrn_reflns_number 14836
_diffrn_reflns_theta_full 26.00
_diffrn_reflns_theta_max 26.00
_diffrn_reflns_theta_min 1.24
_exptl_absorpt_coefficient_mu 0.094
_exptl_absorpt_correction_T_max 0.9906
_exptl_absorpt_correction_T_min 0.9851
_exptl_absorpt_correction_type multi-scan
_exptl_absorpt_process_details '(SADABS; Bruker, 2001)'
_exptl_crystal_colour colorless
_exptl_crystal_density_diffrn 1.374
_exptl_crystal_density_method 'not measured'
_exptl_crystal_description block
_exptl_crystal_F_000 976
_exptl_crystal_size_max 0.16
_exptl_crystal_size_mid 0.12
_exptl_crystal_size_min 0.10
_refine_diff_density_max 0.220
_refine_diff_density_min -0.196
_refine_ls_extinction_method none
_refine_ls_goodness_of_fit_ref 0.928
_refine_ls_hydrogen_treatment constr
_refine_ls_matrix_type full
_refine_ls_number_parameters 649
_refine_ls_number_reflns 8839
_refine_ls_number_restraints 0
_refine_ls_restrained_S_all 0.928
_refine_ls_R_factor_all 0.0997
_refine_ls_R_factor_gt 0.0557
_refine_ls_shift/su_max 0.001
_refine_ls_shift/su_mean 0.000
_refine_ls_structure_factor_coef Fsqd
_refine_ls_weighting_details 'calc w=1/[\s^2^(Fo^2^)+(0.0375P)^2^] where P=(Fo^2^+2Fc^2^)/3'
_refine_ls_weighting_scheme calc
_refine_ls_wR_factor_gt 0.1107
_refine_ls_wR_factor_ref 0.1294
_reflns_number_gt 5302
_reflns_number_total 8839
_reflns_threshold_expression I>2\s(I)
_cod_data_source_file bt5077.cif
_cod_data_source_block I
_cod_depositor_comments
;
The following automatic conversions were performed:
'_symmetry_cell_setting' value 'Triclinic' changed to 'triclinic'
according to '/home/saulius/struct/CIF-dictionaries/cif_core.dic'
dictionary named 'cif_core.dic' version 2.4.1 from 2010-06-29.

Automatic conversion script
Id: cif_fix_enum 1527 2010-12-29 10:47:43Z saulius 

The following automatic conversions were performed:

'_symmetry_cell_setting' value 'Triclinic' changed to 'triclinic'
according to /home/saulius/struct/CIF-dictionaries/cif_core.dic
dictionary named 'cif_core.dic' version 2.4.1 from 2010-06-29.

Automatic conversion script
Id: cif_fix_values 1715 2011-07-08 13:25:40Z adriana 
;
_cod_database_code 2223629
_cod_database_fobs_code 2223629

loop_
_symmetry_equiv_pos_as_xyz
'x, y, z'
'-x, -y, -z'

loop_
_atom_site_type_symbol
_atom_site_label
_atom_site_fract_x
_atom_site_fract_y
_atom_site_fract_z
_atom_site_U_iso_or_equiv
_atom_site_adp_type
_atom_site_calc_flag
_atom_site_refinement_flags
_atom_site_occupancy
_atom_site_disorder_assembly
_atom_site_disorder_group
C C1 0.6132(3) 0.62617(17) 0.92978(14) 0.0490(6) Uani d . 1 . .
H H1 0.5394 0.5829 0.9466 0.059 Uiso calc R 1 . .
C C2 0.5894(3) 0.67826(17) 0.87454(15) 0.0498(6) Uani d . 1 . .
H H2 0.4987 0.6690 0.8527 0.060 Uiso calc R 1 . .
C C3 0.6992(3) 0.74576(16) 0.84978(14) 0.0423(6) Uani d . 1 . .
C C4 0.6778(3) 0.80169(19) 0.79335(15) 0.0591(7) Uani d . 1 . .
H H4 0.5879 0.7940 0.7709 0.071 Uiso calc R 1 . .
C C5 0.7866(3) 0.8665(2) 0.77143(16) 0.0661(8) Uani d . 1 . .
H H5 0.7702 0.9026 0.7342 0.079 Uiso calc R 1 . .
C C6 0.9217(3) 0.8795(2) 0.80395(17) 0.0680(8) Uani d . 1 . .
H H6 0.9950 0.9246 0.7887 0.082 Uiso calc R 1 . .
C C7 0.9477(3) 0.82632(18) 0.85846(15) 0.0557(7) Uani d . 1 . .
H H7 1.0387 0.8350 0.8796 0.067 Uiso calc R 1 . .
C C8 0.8371(3) 0.75842(16) 0.88259(13) 0.0415(6) Uani d . 1 . .
C C9 0.8599(2) 0.70201(16) 0.93887(13) 0.0425(6) Uani d . 1 . .
H H9 0.9499 0.7085 0.9606 0.051 Uiso calc R 1 . .
C C10 0.7502(3) 0.63887(16) 0.96067(13) 0.0411(6) Uani d . 1 . .
C C11 0.7475(2) 0.49336(16) 1.00458(14) 0.0389(6) Uani d . 1 . .
C C12 0.7632(2) 0.35673(16) 1.06705(14) 0.0387(6) Uani d . 1 . .
C C13 0.7014(2) 0.30076(15) 0.98939(13) 0.0355(5) Uani d . 1 . .
C C14 0.6725(2) 0.34463(15) 0.92770(13) 0.0360(5) Uani d . 1 . .
C C15 0.6130(2) 0.18391(17) 0.88114(13) 0.0437(6) Uani d . 1 . .
H H15 0.5804 0.1229 0.8475 0.052 Uiso calc R 1 . .
C C16 0.6166(2) 0.27031(16) 0.85905(13) 0.0397(6) Uani d . 1 . .
C C17 0.5731(3) 0.28410(17) 0.78179(15) 0.0459(6) Uani d . 1 . .
C C18 0.6789(2) 0.12700(16) 1.00212(14) 0.0407(6) Uani d . 1 . .
C C19 0.7474(3) 0.05891(18) 0.96680(16) 0.0558(7) Uani d . 1 . .
H H19 0.7841 0.0609 0.9163 0.067 Uiso calc R 1 . .
C C20 0.7614(3) -0.0126(2) 1.0067(2) 0.0724(9) Uani d . 1 . .
H H20 0.8070 -0.0594 0.9830 0.087 Uiso calc R 1 . .
C C21 0.7080(3) -0.0144(2) 1.0813(2) 0.0742(9) Uani d . 1 . .
H H21 0.7176 -0.0627 1.1082 0.089 Uiso calc R 1 . .
C C22 0.6406(3) 0.0541(2) 1.11643(16) 0.0663(8) Uani d . 1 . .
H H22 0.6061 0.0529 1.1676 0.080 Uiso calc R 1 . .
C C23 0.6239(3) 0.12471(17) 1.07634(14) 0.0542(7) Uani d . 1 . .
H H23 0.5758 0.1703 1.0994 0.065 Uiso calc R 1 . .
C C24 0.8394(3) 0.52226(15) 1.14719(13) 0.0378(5) Uani d . 1 . .
C C25 0.9802(3) 0.54426(17) 1.16563(15) 0.0512(7) Uani d . 1 . .
H H25 1.0385 0.5196 1.1285 0.061 Uiso calc R 1 . .
C C26 1.0361(3) 0.60350(19) 1.23994(17) 0.0600(7) Uani d . 1 . .
H H26 1.1319 0.6192 1.2535 0.072 Uiso calc R 1 . .
C C27 0.9470(3) 0.63836(17) 1.29277(15) 0.0546(7) Uani d . 1 . .
C C28 0.8073(3) 0.61833(17) 1.27538(15) 0.0532(7) Uani d . 1 . .
H H28 0.7498 0.6440 1.3125 0.064 Uiso calc R 1 . .
C C29 0.7516(3) 0.55902(16) 1.20148(14) 0.0456(6) Uani d . 1 . .
H H29 0.6557 0.5439 1.1883 0.055 Uiso calc R 1 . .
C C30 0.6220(3) 0.69583(19) 0.48011(16) 0.0573(7) Uani d . 1 . .
H H30 0.5594 0.7010 0.4403 0.069 Uiso calc R 1 . .
C C31 0.5805(3) 0.63259(19) 0.52901(16) 0.0596(7) Uani d . 1 . .
H H31 0.4890 0.5947 0.5229 0.072 Uiso calc R 1 . .
C C32 0.6745(3) 0.62370(17) 0.58909(14) 0.0463(6) Uani d . 1 . .
C C33 0.6349(3) 0.55678(19) 0.64114(17) 0.0669(8) Uani d . 1 . .
H H33 0.5437 0.5186 0.6369 0.080 Uiso calc R 1 . .
C C34 0.7312(4) 0.5489(2) 0.69714(17) 0.0720(9) Uani d . 1 . .
H H34 0.7052 0.5055 0.7312 0.086 Uiso calc R 1 . .
C C35 0.8680(4) 0.6056(2) 0.70342(17) 0.0748(9) Uani d . 1 . .
H H35 0.9328 0.5989 0.7414 0.090 Uiso calc R 1 . .
C C36 0.9086(3) 0.6701(2) 0.65539(15) 0.0631(8) Uani d . 1 . .
H H36 1.0002 0.7079 0.6610 0.076 Uiso calc R 1 . .
C C37 0.8132(3) 0.68024(16) 0.59734(14) 0.0431(6) Uani d . 1 . .
C C38 0.8538(3) 0.74723(17) 0.54546(14) 0.0486(6) Uani d . 1 . .
H H38 0.9445 0.7862 0.5503 0.058 Uiso calc R 1 . .
C C39 0.7584(3) 0.75314(17) 0.48932(14) 0.0448(6) Uani d . 1 . .
C C40 0.7721(2) 0.90035(16) 0.44752(14) 0.0399(6) Uani d . 1 . .
C C41 0.6952(2) 1.02363(15) 0.51638(12) 0.0353(5) Uani d . 1 . .
C C42 0.7355(2) 1.07974(15) 0.45980(13) 0.0359(5) Uani d . 1 . .
C C43 0.8047(2) 1.04576(16) 0.38944(14) 0.0409(6) Uani d . 1 . .
C C44 0.6360(2) 1.07937(16) 0.57945(13) 0.0383(6) Uani d . 1 . .
C C45 0.6438(2) 1.16720(17) 0.55851(13) 0.0440(6) Uani d . 1 . .
H H45 0.6127 1.2181 0.5892 0.053 Uiso calc R 1 . .
C C46 0.5761(2) 1.05029(17) 0.64986(14) 0.0430(6) Uani d . 1 . .
C C47 0.7274(2) 1.25012(17) 0.44751(14) 0.0425(6) Uani d . 1 . .
C C48 0.7886(3) 1.34087(17) 0.49336(16) 0.0539(7) Uani d . 1 . .
H H48 0.8155 1.3489 0.5482 0.065 Uiso calc R 1 . .
C C49 0.8099(3) 1.41970(19) 0.4573(2) 0.0702(9) Uani d . 1 . .
H H49 0.8496 1.4815 0.4880 0.084 Uiso calc R 1 . .
C C50 0.7721(3) 1.4067(2) 0.3757(2) 0.0780(10) Uani d . 1 . .
H H50 0.7883 1.4597 0.3511 0.094 Uiso calc R 1 . .
C C51 0.7108(3) 1.3161(2) 0.33079(18) 0.0715(9) Uani d . 1 . .
H H51 0.6853 1.3080 0.2758 0.086 Uiso calc R 1 . .
C C52 0.6866(3) 1.23672(19) 0.36637(15) 0.0554(7) Uani d . 1 . .
H H52 0.6436 1.1753 0.3361 0.067 Uiso calc R 1 . .
C C53 0.8782(2) 0.90428(15) 0.31605(13) 0.0363(5) Uani d . 1 . .
C C54 0.7934(3) 0.85468(17) 0.24827(14) 0.0475(6) Uani d . 1 . .
H H54 0.6977 0.8507 0.2478 0.057 Uiso calc R 1 . .
C C55 0.8494(3) 0.81039(17) 0.18027(14) 0.0494(6) Uani d . 1 . .
H H55 0.7927 0.7759 0.1339 0.059 Uiso calc R 1 . .
C C56 0.9890(3) 0.81875(17) 0.18328(14) 0.0440(6) Uani d . 1 . .
C C57 1.0759(3) 0.86866(19) 0.24921(15) 0.0582(7) Uani d . 1 . .
H H57 1.1718 0.8736 0.2487 0.070 Uiso calc R 1 . .
C C58 1.0190(3) 0.91202(19) 0.31723(14) 0.0528(7) Uani d . 1 . .
H H58 1.0762 0.9462 0.3635 0.063 Uiso calc R 1 . .
F F1 1.00295(19) 0.69609(12) 1.36557(9) 0.0862(5) Uani d . 1 . .
F F2 1.04529(16) 0.77395(11) 0.11711(8) 0.0686(4) Uani d . 1 . .
N N1 0.6958(2) 0.44287(13) 0.93398(11) 0.0402(5) Uani d . 1 . .
N N2 0.78044(19) 0.45772(12) 1.07043(10) 0.0375(5) Uani d . 1 . .
N N3 0.66453(19) 0.20168(13) 0.95990(11) 0.0403(5) Uani d . 1 . .
N N4 0.5398(3) 0.29764(17) 0.72066(13) 0.0658(7) Uani d . 1 . .
N N5 0.71351(19) 0.93223(13) 0.51206(11) 0.0401(5) Uani d . 1 . .
N N6 0.81678(19) 0.94956(13) 0.38718(10) 0.0386(5) Uani d . 1 . .
N N7 0.7039(2) 1.16818(13) 0.48610(11) 0.0418(5) Uani d . 1 . .
N N8 0.5282(2) 1.02686(16) 0.70593(12) 0.0638(7) Uani d . 1 . .
O O1 0.77772(18) 0.59064(11) 1.02224(9) 0.0511(4) Uani d . 1 . .
O O2 0.79870(18) 0.32927(11) 1.12612(9) 0.0526(5) Uani d . 1 . .
O O3 0.80000(19) 0.81309(12) 0.43311(9) 0.0562(5) Uani d . 1 . .
O O4 0.85016(19) 1.08711(12) 0.33598(10) 0.0592(5) Uani d . 1 . .

loop_
_atom_site_aniso_label
_atom_site_aniso_U_11
_atom_site_aniso_U_22
_atom_site_aniso_U_33
_atom_site_aniso_U_12
_atom_site_aniso_U_13
_atom_site_aniso_U_23
C1 0.0468(16) 0.0467(15) 0.0597(17) 0.0125(12) 0.0161(13) 0.0236(13)
C2 0.0431(15) 0.0522(16) 0.0632(17) 0.0209(12) 0.0056(13) 0.0218(14)
C3 0.0512(16) 0.0401(14) 0.0428(14) 0.0196(12) 0.0125(12) 0.0148(11)
C4 0.0720(19) 0.0639(18) 0.0542(17) 0.0303(15) 0.0083(15) 0.0253(14)
C5 0.089(2) 0.0643(19) 0.0574(18) 0.0242(17) 0.0155(17) 0.0354(15)
C6 0.082(2) 0.0605(18) 0.066(2) 0.0102(16) 0.0277(17) 0.0307(16)
C7 0.0564(17) 0.0529(16) 0.0573(17) 0.0063(13) 0.0110(13) 0.0187(14)
C8 0.0521(16) 0.0382(13) 0.0359(13) 0.0129(11) 0.0108(12) 0.0092(11)
C9 0.0462(15) 0.0412(14) 0.0426(14) 0.0142(12) -0.0002(11) 0.0108(11)
C10 0.0607(17) 0.0332(13) 0.0354(13) 0.0178(12) 0.0058(12) 0.0130(11)
C11 0.0498(15) 0.0317(13) 0.0389(14) 0.0122(11) 0.0104(12) 0.0129(11)
C12 0.0433(14) 0.0375(13) 0.0398(14) 0.0118(11) 0.0120(11) 0.0156(11)
C13 0.0444(14) 0.0321(12) 0.0335(13) 0.0139(10) 0.0095(11) 0.0095(10)
C14 0.0421(14) 0.0341(13) 0.0347(13) 0.0123(10) 0.0093(11) 0.0098(11)
C15 0.0567(16) 0.0386(14) 0.0337(14) 0.0103(12) 0.0058(12) 0.0045(11)
C16 0.0490(15) 0.0408(14) 0.0312(13) 0.0140(11) 0.0033(11) 0.0088(11)
C17 0.0528(16) 0.0426(15) 0.0413(15) 0.0108(12) 0.0064(13) 0.0075(12)
C18 0.0509(15) 0.0311(13) 0.0422(14) 0.0113(11) 0.0041(12) 0.0112(11)
C19 0.0741(19) 0.0441(15) 0.0544(16) 0.0224(14) 0.0172(14) 0.0127(13)
C20 0.087(2) 0.0472(17) 0.093(2) 0.0297(16) 0.0126(19) 0.0214(17)
C21 0.093(2) 0.0516(18) 0.086(2) 0.0143(17) -0.0049(19) 0.0391(17)
C22 0.093(2) 0.0533(18) 0.0549(18) 0.0081(16) 0.0102(16) 0.0266(15)
C23 0.0732(19) 0.0423(15) 0.0527(16) 0.0175(13) 0.0202(14) 0.0181(13)
C24 0.0497(15) 0.0302(12) 0.0365(13) 0.0113(11) 0.0033(12) 0.0126(11)
C25 0.0485(17) 0.0499(15) 0.0562(17) 0.0164(13) 0.0072(13) 0.0081(13)
C26 0.0545(17) 0.0563(17) 0.069(2) 0.0145(14) -0.0126(15) 0.0141(15)
C27 0.084(2) 0.0390(15) 0.0442(16) 0.0216(15) -0.0121(16) 0.0091(13)
C28 0.074(2) 0.0480(16) 0.0422(16) 0.0254(14) 0.0077(14) 0.0091(13)
C29 0.0507(15) 0.0458(15) 0.0447(15) 0.0185(12) 0.0055(13) 0.0116(12)
C30 0.0614(19) 0.0623(18) 0.0586(17) 0.0276(15) 0.0073(14) 0.0220(15)
C31 0.0504(17) 0.0607(18) 0.0686(19) 0.0126(14) 0.0064(15) 0.0169(15)
C32 0.0577(17) 0.0413(14) 0.0444(15) 0.0194(13) 0.0098(13) 0.0104(12)
C33 0.086(2) 0.0537(17) 0.0650(19) 0.0168(16) 0.0207(17) 0.0217(15)
C34 0.114(3) 0.0609(19) 0.060(2) 0.036(2) 0.030(2) 0.0369(16)
C35 0.105(3) 0.076(2) 0.062(2) 0.043(2) 0.0090(18) 0.0303(17)
C36 0.072(2) 0.0658(19) 0.0578(18) 0.0257(16) 0.0009(15) 0.0180(15)
C37 0.0544(16) 0.0411(14) 0.0395(14) 0.0206(12) 0.0021(12) 0.0111(11)
C38 0.0579(17) 0.0432(14) 0.0488(16) 0.0176(12) 0.0097(13) 0.0125(12)
C39 0.0640(18) 0.0391(14) 0.0416(14) 0.0259(13) 0.0164(13) 0.0151(12)
C40 0.0511(15) 0.0372(14) 0.0368(13) 0.0152(11) 0.0069(12) 0.0149(11)
C41 0.0410(13) 0.0364(13) 0.0303(12) 0.0118(11) 0.0002(10) 0.0086(10)
C42 0.0454(14) 0.0341(13) 0.0330(12) 0.0153(11) 0.0085(11) 0.0115(10)
C43 0.0485(15) 0.0407(14) 0.0386(14) 0.0143(11) 0.0097(12) 0.0158(11)
C44 0.0443(14) 0.0432(14) 0.0312(13) 0.0147(11) 0.0052(11) 0.0117(11)
C45 0.0515(15) 0.0475(15) 0.0375(14) 0.0212(12) 0.0078(12) 0.0081(11)
C46 0.0481(15) 0.0458(14) 0.0355(14) 0.0143(12) 0.0039(12) 0.0060(12)
C47 0.0462(15) 0.0423(14) 0.0463(15) 0.0168(11) 0.0061(12) 0.0188(12)
C48 0.0582(17) 0.0429(16) 0.0646(17) 0.0188(13) 0.0005(14) 0.0131(14)
C49 0.0590(19) 0.0391(16) 0.115(3) 0.0128(13) 0.0037(18) 0.0214(17)
C50 0.069(2) 0.071(2) 0.117(3) 0.0235(18) 0.018(2) 0.063(2)
C51 0.074(2) 0.087(2) 0.072(2) 0.0259(18) 0.0074(17) 0.0509(19)
C52 0.0633(18) 0.0545(16) 0.0531(17) 0.0146(14) 0.0022(14) 0.0219(14)
C53 0.0438(15) 0.0353(13) 0.0332(13) 0.0119(11) 0.0076(11) 0.0121(10)
C54 0.0414(14) 0.0525(15) 0.0488(15) 0.0128(12) 0.0048(13) 0.0093(13)
C55 0.0559(17) 0.0500(15) 0.0382(14) 0.0105(13) -0.0016(13) 0.0033(12)
C56 0.0556(17) 0.0419(14) 0.0384(14) 0.0172(12) 0.0152(13) 0.0102(12)
C57 0.0430(16) 0.079(2) 0.0510(17) 0.0196(14) 0.0053(14) 0.0048(15)
C58 0.0479(17) 0.0681(18) 0.0380(15) 0.0143(13) -0.0021(12) 0.0016(13)
F1 0.1202(15) 0.0762(11) 0.0562(10) 0.0345(10) -0.0334(10) -0.0087(9)
F2 0.0802(11) 0.0779(11) 0.0503(9) 0.0310(9) 0.0238(8) 0.0049(8)
N1 0.0551(13) 0.0349(11) 0.0331(11) 0.0134(9) 0.0049(9) 0.0099(9)
N2 0.0507(12) 0.0346(11) 0.0310(11) 0.0141(9) 0.0063(9) 0.0112(9)
N3 0.0518(12) 0.0355(11) 0.0366(11) 0.0123(9) 0.0088(9) 0.0120(9)
N4 0.0884(18) 0.0704(16) 0.0422(13) 0.0212(13) -0.0010(13) 0.0186(12)
N5 0.0531(13) 0.0403(11) 0.0334(11) 0.0188(9) 0.0093(10) 0.0141(9)
N6 0.0506(12) 0.0379(11) 0.0330(11) 0.0172(9) 0.0100(9) 0.0130(9)
N7 0.0557(13) 0.0379(11) 0.0382(11) 0.0184(10) 0.0088(10) 0.0137(9)
N8 0.0809(17) 0.0674(15) 0.0411(13) 0.0101(13) 0.0171(12) 0.0155(12)
O1 0.0797(13) 0.0349(9) 0.0416(10) 0.0162(9) -0.0006(9) 0.0129(8)
O2 0.0777(13) 0.0433(10) 0.0414(10) 0.0175(9) -0.0042(9) 0.0167(8)
O3 0.0910(14) 0.0457(10) 0.0494(10) 0.0374(10) 0.0275(10) 0.0240(8)
O4 0.0870(14) 0.0508(11) 0.0529(11) 0.0271(10) 0.0350(10) 0.0267(9)

loop_
_atom_type_symbol
_atom_type_description
_atom_type_scat_dispersion_real
_atom_type_scat_dispersion_imag
_atom_type_scat_source
C C 0.0033 0.0016 'International Tables Vol C Tables 4.2.6.8 and 6.1.1.4'
H H 0.0000 0.0000 'International Tables Vol C Tables 4.2.6.8 and 6.1.1.4'
N N 0.0061 0.0033 'International Tables Vol C Tables 4.2.6.8 and 6.1.1.4'
O O 0.0106 0.0060 'International Tables Vol C Tables 4.2.6.8 and 6.1.1.4'
F F 0.0171 0.0103 'International Tables Vol C Tables 4.2.6.8 and 6.1.1.4'

loop_
_geom_angle_atom_site_label_1
_geom_angle_atom_site_label_2
_geom_angle_atom_site_label_3
_geom_angle_site_symmetry_1
_geom_angle_site_symmetry_3
_geom_angle
_geom_angle_publ_flag
C2 C1 C10 . . 118.8(2) ?
C2 C1 H1 . . 120.6 ?
C10 C1 H1 . . 120.6 ?
C1 C2 C3 . . 121.4(2) ?
C1 C2 H2 . . 119.3 ?
C3 C2 H2 . . 119.3 ?
C2 C3 C4 . . 122.8(2) ?
C2 C3 C8 . . 118.9(2) ?
C4 C3 C8 . . 118.4(2) ?
C5 C4 C3 . . 120.9(3) ?
C5 C4 H4 . . 119.5 ?
C3 C4 H4 . . 119.5 ?
C4 C5 C6 . . 120.8(3) ?
C4 C5 H5 . . 119.6 ?
C6 C5 H5 . . 119.6 ?
C7 C6 C5 . . 120.3(3) ?
C7 C6 H6 . . 119.8 ?
C5 C6 H6 . . 119.8 ?
C6 C7 C8 . . 120.3(3) ?
C6 C7 H7 . . 119.8 ?
C8 C7 H7 . . 119.8 ?
C7 C8 C3 . . 119.2(2) ?
C7 C8 C9 . . 122.0(2) ?
C3 C8 C9 . . 118.8(2) ?
C10 C9 C8 . . 119.6(2) ?
C10 C9 H9 . . 120.2 ?
C8 C9 H9 . . 120.2 ?
C9 C10 C1 . . 122.5(2) ?
C9 C10 O1 . . 117.0(2) ?
C1 C10 O1 . . 120.3(2) ?
N1 C11 O1 . . 122.4(2) ?
N1 C11 N2 . . 126.2(2) ?
O1 C11 N2 . . 111.41(19) ?
O2 C12 N2 . . 120.1(2) ?
O2 C12 C13 . . 129.1(2) ?
N2 C12 C13 . . 110.78(19) ?
C14 C13 N3 . . 108.11(19) ?
C14 C13 C12 . . 121.3(2) ?
N3 C13 C12 . . 130.6(2) ?
N1 C14 C13 . . 125.1(2) ?
N1 C14 C16 . . 127.6(2) ?
C13 C14 C16 . . 107.3(2) ?
N3 C15 C16 . . 109.3(2) ?
N3 C15 H15 . . 125.3 ?
C16 C15 H15 . . 125.3 ?
C15 C16 C14 . . 106.97(19) ?
C15 C16 C17 . . 127.4(2) ?
C14 C16 C17 . . 125.7(2) ?
N4 C17 C16 . . 178.2(3) ?
C23 C18 C19 . . 120.9(2) ?
C23 C18 N3 . . 119.9(2) ?
C19 C18 N3 . . 119.2(2) ?
C18 C19 C20 . . 119.5(2) ?
C18 C19 H19 . . 120.2 ?
C20 C19 H19 . . 120.2 ?
C21 C20 C19 . . 119.8(3) ?
C21 C20 H20 . . 120.1 ?
C19 C20 H20 . . 120.1 ?
C22 C21 C20 . . 120.4(3) ?
C22 C21 H21 . . 119.8 ?
C20 C21 H21 . . 119.8 ?
C21 C22 C23 . . 120.2(3) ?
C21 C22 H22 . . 119.9 ?
C23 C22 H22 . . 119.9 ?
C18 C23 C22 . . 119.2(2) ?
C18 C23 H23 . . 120.4 ?
C22 C23 H23 . . 120.4 ?
C25 C24 C29 . . 120.8(2) ?
C25 C24 N2 . . 119.7(2) ?
C29 C24 N2 . . 119.5(2) ?
C24 C25 C26 . . 119.7(2) ?
C24 C25 H25 . . 120.2 ?
C26 C25 H25 . . 120.2 ?
C27 C26 C25 . . 118.4(3) ?
C27 C26 H26 . . 120.8 ?
C25 C26 H26 . . 120.8 ?
C28 C27 F1 . . 119.3(3) ?
C28 C27 C26 . . 122.9(2) ?
F1 C27 C26 . . 117.8(3) ?
C27 C28 C29 . . 118.7(2) ?
C27 C28 H28 . . 120.7 ?
C29 C28 H28 . . 120.7 ?
C28 C29 C24 . . 119.5(2) ?
C28 C29 H29 . . 120.2 ?
C24 C29 H29 . . 120.2 ?
C31 C30 C39 . . 120.0(3) ?
C31 C30 H30 . . 120.0 ?
C39 C30 H30 . . 120.0 ?
C30 C31 C32 . . 120.5(3) ?
C30 C31 H31 . . 119.7 ?
C32 C31 H31 . . 119.7 ?
C37 C32 C31 . . 119.5(2) ?
C37 C32 C33 . . 118.4(2) ?
C31 C32 C33 . . 122.1(3) ?
C34 C33 C32 . . 119.9(3) ?
C34 C33 H33 . . 120.0 ?
C32 C33 H33 . . 120.0 ?
C33 C34 C35 . . 120.2(3) ?
C33 C34 H34 . . 119.9 ?
C35 C34 H34 . . 119.9 ?
C36 C35 C34 . . 121.3(3) ?
C36 C35 H35 . . 119.4 ?
C34 C35 H35 . . 119.4 ?
C35 C36 C37 . . 120.1(3) ?
C35 C36 H36 . . 119.9 ?
C37 C36 H36 . . 119.9 ?
C36 C37 C32 . . 120.0(2) ?
C36 C37 C38 . . 121.2(2) ?
C32 C37 C38 . . 118.8(2) ?
C39 C38 C37 . . 119.0(2) ?
C39 C38 H38 . . 120.5 ?
C37 C38 H38 . . 120.5 ?
C38 C39 C30 . . 122.2(2) ?
C38 C39 O3 . . 119.6(2) ?
C30 C39 O3 . . 118.0(2) ?
N5 C40 O3 . . 122.2(2) ?
N5 C40 N6 . . 126.2(2) ?
O3 C40 N6 . . 111.60(19) ?
N5 C41 C42 . . 125.5(2) ?
N5 C41 C44 . . 127.5(2) ?
C42 C41 C44 . . 107.03(19) ?
C41 C42 N7 . . 108.81(18) ?
C41 C42 C43 . . 121.1(2) ?
N7 C42 C43 . . 129.97(19) ?
O4 C43 N6 . . 120.3(2) ?
O4 C43 C42 . . 129.0(2) ?
N6 C43 C42 . . 110.68(18) ?
C45 C44 C41 . . 106.64(19) ?
C45 C44 C46 . . 126.1(2) ?
C41 C44 C46 . . 127.2(2) ?
N7 C45 C44 . . 109.7(2) ?
N7 C45 H45 . . 125.1 ?
C44 C45 H45 . . 125.1 ?
N8 C46 C44 . . 179.8(3) ?
C48 C47 C52 . . 121.2(2) ?
C48 C47 N7 . . 118.9(2) ?
C52 C47 N7 . . 119.8(2) ?
C47 C48 C49 . . 119.4(3) ?
C47 C48 H48 . . 120.3 ?
C49 C48 H48 . . 120.3 ?
C50 C49 C48 . . 119.8(3) ?
C50 C49 H49 . . 120.1 ?
C48 C49 H49 . . 120.1 ?
C51 C50 C49 . . 120.3(3) ?
C51 C50 H50 . . 119.8 ?
C49 C50 H50 . . 119.8 ?
C50 C51 C52 . . 120.5(3) ?
C50 C51 H51 . . 119.7 ?
C52 C51 H51 . . 119.7 ?
C47 C52 C51 . . 118.8(3) ?
C47 C52 H52 . . 120.6 ?
C51 C52 H52 . . 120.6 ?
C58 C53 C54 . . 120.7(2) ?
C58 C53 N6 . . 120.2(2) ?
C54 C53 N6 . . 119.2(2) ?
C53 C54 C55 . . 120.1(2) ?
C53 C54 H54 . . 119.9 ?
C55 C54 H54 . . 119.9 ?
C56 C55 C54 . . 118.0(2) ?
C56 C55 H55 . . 121.0 ?
C54 C55 H55 . . 121.0 ?
C55 C56 C57 . . 123.2(2) ?
C55 C56 F2 . . 118.6(2) ?
C57 C56 F2 . . 118.2(2) ?
C56 C57 C58 . . 118.5(2) ?
C56 C57 H57 . . 120.8 ?
C58 C57 H57 . . 120.8 ?
C53 C58 C57 . . 119.6(2) ?
C53 C58 H58 . . 120.2 ?
C57 C58 H58 . . 120.2 ?
C11 N1 C14 . . 113.77(18) ?
C11 N2 C12 . . 122.77(19) ?
C11 N2 C24 . . 121.16(18) ?
C12 N2 C24 . . 116.04(17) ?
C15 N3 C13 . . 108.28(18) ?
C15 N3 C18 . . 123.98(18) ?
C13 N3 C18 . . 127.73(19) ?
C40 N5 C41 . . 113.49(19) ?
C40 N6 C43 . . 122.93(18) ?
C40 N6 C53 . . 120.83(18) ?
C43 N6 C53 . . 116.23(17) ?
C45 N7 C42 . . 107.81(18) ?
C45 N7 C47 . . 123.35(19) ?
C42 N7 C47 . . 128.84(18) ?
C11 O1 C10 . . 118.48(17) ?
C40 O3 C39 . . 118.28(17) ?

loop_
_geom_bond_atom_site_label_1
_geom_bond_atom_site_label_2
_geom_bond_site_symmetry_2
_geom_bond_distance
_geom_bond_publ_flag
C1 C2 . 1.362(3) ?
C1 C10 . 1.396(3) ?
C1 H1 . 0.9300 ?
C2 C3 . 1.407(3) ?
C2 H2 . 0.9300 ?
C3 C4 . 1.412(3) ?
C3 C8 . 1.414(3) ?
C4 C5 . 1.358(4) ?
C4 H4 . 0.9300 ?
C5 C6 . 1.387(4) ?
C5 H5 . 0.9300 ?
C6 C7 . 1.371(3) ?
C6 H6 . 0.9300 ?
C7 C8 . 1.411(3) ?
C7 H7 . 0.9300 ?
C8 C9 . 1.420(3) ?
C9 C10 . 1.349(3) ?
C9 H9 . 0.9300 ?
C10 O1 . 1.419(2) ?
C11 N1 . 1.286(3) ?
C11 O1 . 1.344(2) ?
C11 N2 . 1.378(3) ?
C12 O2 . 1.218(2) ?
C12 N2 . 1.427(3) ?
C12 C13 . 1.429(3) ?
C13 C14 . 1.382(3) ?
C13 N3 . 1.382(3) ?
C14 N1 . 1.374(3) ?
C14 C16 . 1.411(3) ?
C15 N3 . 1.361(3) ?
C15 C16 . 1.374(3) ?
C15 H15 . 0.9300 ?
C16 C17 . 1.427(3) ?
C17 N4 . 1.142(3) ?
C18 C23 . 1.370(3) ?
C18 C19 . 1.371(3) ?
C18 N3 . 1.445(3) ?
C19 C20 . 1.378(3) ?
C19 H19 . 0.9300 ?
C20 C21 . 1.368(4) ?
C20 H20 . 0.9300 ?
C21 C22 . 1.367(4) ?
C21 H21 . 0.9300 ?
C22 C23 . 1.377(3) ?
C22 H22 . 0.9300 ?
C23 H23 . 0.9300 ?
C24 C25 . 1.363(3) ?
C24 C29 . 1.382(3) ?
C24 N2 . 1.451(3) ?
C25 C26 . 1.385(3) ?
C25 H25 . 0.9300 ?
C26 C27 . 1.366(4) ?
C26 H26 . 0.9300 ?
C27 C28 . 1.352(4) ?
C27 F1 . 1.358(3) ?
C28 C29 . 1.380(3) ?
C28 H28 . 0.9300 ?
C29 H29 . 0.9300 ?
C30 C31 . 1.352(3) ?
C30 C39 . 1.390(3) ?
C30 H30 . 0.9300 ?
C31 C32 . 1.406(3) ?
C31 H31 . 0.9300 ?
C32 C37 . 1.405(3) ?
C32 C33 . 1.428(3) ?
C33 C34 . 1.366(4) ?
C33 H33 . 0.9300 ?
C34 C35 . 1.392(4) ?
C34 H34 . 0.9300 ?
C35 C36 . 1.354(4) ?
C35 H35 . 0.9300 ?
C36 C37 . 1.397(3) ?
C36 H36 . 0.9300 ?
C37 C38 . 1.428(3) ?
C38 C39 . 1.351(3) ?
C38 H38 . 0.9300 ?
C39 O3 . 1.413(3) ?
C40 N5 . 1.290(3) ?
C40 O3 . 1.338(3) ?
C40 N6 . 1.376(3) ?
C41 N5 . 1.372(3) ?
C41 C42 . 1.378(3) ?
C41 C44 . 1.419(3) ?
C42 N7 . 1.383(3) ?
C42 C43 . 1.432(3) ?
C43 O4 . 1.213(2) ?
C43 N6 . 1.425(3) ?
C44 C45 . 1.378(3) ?
C44 C46 . 1.425(3) ?
C45 N7 . 1.361(3) ?
C45 H45 . 0.9300 ?
C46 N8 . 1.137(3) ?
C47 C48 . 1.376(3) ?
C47 C52 . 1.376(3) ?
C47 N7 . 1.443(3) ?
C48 C49 . 1.378(3) ?
C48 H48 . 0.9300 ?
C49 C50 . 1.377(4) ?
C49 H49 . 0.9300 ?
C50 C51 . 1.368(4) ?
C50 H50 . 0.9300 ?
C51 C52 . 1.379(3) ?
C51 H51 . 0.9300 ?
C52 H52 . 0.9300 ?
C53 C58 . 1.363(3) ?
C53 C54 . 1.366(3) ?
C53 N6 . 1.455(3) ?
C54 C55 . 1.383(3) ?
C54 H54 . 0.9300 ?
C55 C56 . 1.351(3) ?
C55 H55 . 0.9300 ?
C56 C57 . 1.355(3) ?
C56 F2 . 1.365(2) ?
C57 C58 . 1.383(3) ?
C57 H57 . 0.9300 ?
C58 H58 . 0.9300 ?

loop_
_geom_hbond_atom_site_label_D
_geom_hbond_atom_site_label_H
_geom_hbond_atom_site_label_A
_geom_hbond_site_symmetry_A
_geom_hbond_distance_DH
_geom_hbond_distance_HA
_geom_hbond_distance_DA
_geom_hbond_angle_DHA
C45 H45 N4 1_565 0.93 2.48 3.312(3) 149.6
C15 H15 N8 1_545 0.93 2.48 3.294(3) 146.7

loop_
_geom_torsion_atom_site_label_1
_geom_torsion_atom_site_label_2
_geom_torsion_atom_site_label_3
_geom_torsion_atom_site_label_4
_geom_torsion_site_symmetry_1
_geom_torsion_site_symmetry_2
_geom_torsion_site_symmetry_3
_geom_torsion_site_symmetry_4
_geom_torsion
_geom_torsion_publ_flag
C10 C1 C2 C3 . . . . -1.5(4) ?
C1 C2 C3 C4 . . . . -179.2(2) ?
C1 C2 C3 C8 . . . . 0.8(3) ?
C2 C3 C4 C5 . . . . 179.6(2) ?
C8 C3 C4 C5 . . . . -0.4(4) ?
C3 C4 C5 C6 . . . . 0.0(4) ?
C4 C5 C6 C7 . . . . 0.5(4) ?
C5 C6 C7 C8 . . . . -0.6(4) ?
C6 C7 C8 C3 . . . . 0.1(4) ?
C6 C7 C8 C9 . . . . 180.0(2) ?
C2 C3 C8 C7 . . . . -179.6(2) ?
C4 C3 C8 C7 . . . . 0.3(3) ?
C2 C3 C8 C9 . . . . 0.5(3) ?
C4 C3 C8 C9 . . . . -179.5(2) ?
C7 C8 C9 C10 . . . . 179.2(2) ?
C3 C8 C9 C10 . . . . -0.9(3) ?
C8 C9 C10 C1 . . . . 0.1(3) ?
C8 C9 C10 O1 . . . . -174.77(18) ?
C2 C1 C10 C9 . . . . 1.1(4) ?
C2 C1 C10 O1 . . . . 175.8(2) ?
O2 C12 C13 C14 . . . . -177.5(2) ?
N2 C12 C13 C14 . . . . 3.2(3) ?
O2 C12 C13 N3 . . . . 0.3(4) ?
N2 C12 C13 N3 . . . . -179.0(2) ?
N3 C13 C14 N1 . . . . -179.70(19) ?
C12 C13 C14 N1 . . . . -1.5(3) ?
N3 C13 C14 C16 . . . . 0.0(2) ?
C12 C13 C14 C16 . . . . 178.3(2) ?
N3 C15 C16 C14 . . . . -0.2(3) ?
N3 C15 C16 C17 . . . . 179.6(2) ?
N1 C14 C16 C15 . . . . 179.8(2) ?
C13 C14 C16 C15 . . . . 0.1(3) ?
N1 C14 C16 C17 . . . . 0.0(4) ?
C13 C14 C16 C17 . . . . -179.7(2) ?
C15 C16 C17 N4 . . . . -172(9) ?
C14 C16 C17 N4 . . . . 8(9) ?
C23 C18 C19 C20 . . . . -0.2(4) ?
N3 C18 C19 C20 . . . . -180.0(2) ?
C18 C19 C20 C21 . . . . -0.5(4) ?
C19 C20 C21 C22 . . . . 0.1(5) ?
C20 C21 C22 C23 . . . . 1.1(5) ?
C19 C18 C23 C22 . . . . 1.4(4) ?
N3 C18 C23 C22 . . . . -178.9(2) ?
C21 C22 C23 C18 . . . . -1.9(4) ?
C29 C24 C25 C26 . . . . 0.6(4) ?
N2 C24 C25 C26 . . . . -178.0(2) ?
C24 C25 C26 C27 . . . . -0.1(4) ?
C25 C26 C27 C28 . . . . -0.6(4) ?
C25 C26 C27 F1 . . . . 179.8(2) ?
F1 C27 C28 C29 . . . . -179.5(2) ?
C26 C27 C28 C29 . . . . 0.9(4) ?
C27 C28 C29 C24 . . . . -0.4(3) ?
C25 C24 C29 C28 . . . . -0.3(3) ?
N2 C24 C29 C28 . . . . 178.30(19) ?
C39 C30 C31 C32 . . . . -0.4(4) ?
C30 C31 C32 C37 . . . . -0.9(4) ?
C30 C31 C32 C33 . . . . -179.1(2) ?
C37 C32 C33 C34 . . . . -0.1(4) ?
C31 C32 C33 C34 . . . . 178.2(2) ?
C32 C33 C34 C35 . . . . -0.3(4) ?
C33 C34 C35 C36 . . . . 0.8(4) ?
C34 C35 C36 C37 . . . . -0.8(4) ?
C35 C36 C37 C32 . . . . 0.4(4) ?
C35 C36 C37 C38 . . . . -179.4(2) ?
C31 C32 C37 C36 . . . . -178.3(2) ?
C33 C32 C37 C36 . . . . 0.1(3) ?
C31 C32 C37 C38 . . . . 1.5(3) ?
C33 C32 C37 C38 . . . . 179.9(2) ?
C36 C37 C38 C39 . . . . 178.8(2) ?
C32 C37 C38 C39 . . . . -1.0(3) ?
C37 C38 C39 C30 . . . . -0.3(4) ?
C37 C38 C39 O3 . . . . -174.76(18) ?
C31 C30 C39 C38 . . . . 1.0(4) ?
C31 C30 C39 O3 . . . . 175.6(2) ?
N5 C41 C42 N7 . . . . -178.1(2) ?
C44 C41 C42 N7 . . . . 0.3(2) ?
N5 C41 C42 C43 . . . . -1.0(3) ?
C44 C41 C42 C43 . . . . 177.5(2) ?
C41 C42 C43 O4 . . . . -177.5(2) ?
N7 C42 C43 O4 . . . . -1.0(4) ?
C41 C42 C43 N6 . . . . 2.6(3) ?
N7 C42 C43 N6 . . . . 179.1(2) ?
N5 C41 C44 C45 . . . . 178.1(2) ?
C42 C41 C44 C45 . . . . -0.3(2) ?
N5 C41 C44 C46 . . . . -3.6(4) ?
C42 C41 C44 C46 . . . . 178.0(2) ?
C41 C44 C45 N7 . . . . 0.2(3) ?
C46 C44 C45 N7 . . . . -178.1(2) ?
C45 C44 C46 N8 . . . . 16E1(10) ?
C41 C44 C46 N8 . . . . -2E1(10) ?
C52 C47 C48 C49 . . . . -0.1(4) ?
N7 C47 C48 C49 . . . . -179.2(2) ?
C47 C48 C49 C50 . . . . -1.2(4) ?
C48 C49 C50 C51 . . . . 1.4(5) ?
C49 C50 C51 C52 . . . . -0.3(5) ?
C48 C47 C52 C51 . . . . 1.3(4) ?
N7 C47 C52 C51 . . . . -179.7(2) ?
C50 C51 C52 C47 . . . . -1.1(4) ?
C58 C53 C54 C55 . . . . 1.0(3) ?
N6 C53 C54 C55 . . . . -179.4(2) ?
C53 C54 C55 C56 . . . . -0.6(3) ?
C54 C55 C56 C57 . . . . -0.4(4) ?
C54 C55 C56 F2 . . . . 178.9(2) ?
C55 C56 C57 C58 . . . . 1.0(4) ?
F2 C56 C57 C58 . . . . -178.3(2) ?
C54 C53 C58 C57 . . . . -0.4(4) ?
N6 C53 C58 C57 . . . . -180.0(2) ?
C56 C57 C58 C53 . . . . -0.6(4) ?
O1 C11 N1 C14 . . . . 179.8(2) ?
N2 C11 N1 C14 . . . . 0.6(3) ?
C13 C14 N1 C11 . . . . -0.6(3) ?
C16 C14 N1 C11 . . . . 179.7(2) ?
N1 C11 N2 C12 . . . . 1.6(4) ?
O1 C11 N2 C12 . . . . -177.76(18) ?
N1 C11 N2 C24 . . . . 179.6(2) ?
O1 C11 N2 C24 . . . . 0.3(3) ?
O2 C12 N2 C11 . . . . 177.3(2) ?
C13 C12 N2 C11 . . . . -3.3(3) ?
O2 C12 N2 C24 . . . . -0.8(3) ?
C13 C12 N2 C24 . . . . 178.60(18) ?
C25 C24 N2 C11 . . . . -99.4(3) ?
C29 C24 N2 C11 . . . . 82.0(3) ?
C25 C24 N2 C12 . . . . 78.7(3) ?
C29 C24 N2 C12 . . . . -99.9(2) ?
C16 C15 N3 C13 . . . . 0.3(3) ?
C16 C15 N3 C18 . . . . -178.5(2) ?
C14 C13 N3 C15 . . . . -0.2(2) ?
C12 C13 N3 C15 . . . . -178.2(2) ?
C14 C13 N3 C18 . . . . 178.5(2) ?
C12 C13 N3 C18 . . . . 0.5(4) ?
C23 C18 N3 C15 . . . . -128.1(2) ?
C19 C18 N3 C15 . . . . 51.6(3) ?
C23 C18 N3 C13 . . . . 53.4(3) ?
C19 C18 N3 C13 . . . . -126.9(2) ?
O3 C40 N5 C41 . . . . 179.2(2) ?
N6 C40 N5 C41 . . . . 1.1(3) ?
C42 C41 N5 C40 . . . . -1.0(3) ?
C44 C41 N5 C40 . . . . -179.2(2) ?
N5 C40 N6 C43 . . . . 0.8(4) ?
O3 C40 N6 C43 . . . . -177.44(19) ?
N5 C40 N6 C53 . . . . -178.4(2) ?
O3 C40 N6 C53 . . . . 3.4(3) ?
O4 C43 N6 C40 . . . . 177.5(2) ?
C42 C43 N6 C40 . . . . -2.6(3) ?
O4 C43 N6 C53 . . . . -3.3(3) ?
C42 C43 N6 C53 . . . . 176.62(19) ?
C58 C53 N6 C40 . . . . -89.2(3) ?
C54 C53 N6 C40 . . . . 91.2(3) ?
C58 C53 N6 C43 . . . . 91.6(3) ?
C54 C53 N6 C43 . . . . -88.0(2) ?
C44 C45 N7 C42 . . . . 0.0(3) ?
C44 C45 N7 C47 . . . . -179.8(2) ?
C41 C42 N7 C45 . . . . -0.2(2) ?
C43 C42 N7 C45 . . . . -177.0(2) ?
C41 C42 N7 C47 . . . . 179.6(2) ?
C43 C42 N7 C47 . . . . 2.8(4) ?
C48 C47 N7 C45 . . . . 47.9(3) ?
C52 C47 N7 C45 . . . . -131.1(2) ?
C48 C47 N7 C42 . . . . -131.9(2) ?
C52 C47 N7 C42 . . . . 49.1(3) ?
N1 C11 O1 C10 . . . . 0.5(3) ?
N2 C11 O1 C10 . . . . 179.88(19) ?
C9 C10 O1 C11 . . . . -121.3(2) ?
C1 C10 O1 C11 . . . . 63.7(3) ?
N5 C40 O3 C39 . . . . 2.5(3) ?
N6 C40 O3 C39 . . . . -179.12(19) ?
C38 C39 O3 C40 . . . . -100.2(3) ?
C30 C39 O3 C40 . . . . 85.1(3) ?
